data_1527576
loop_
_publ_author_name
'Ivanov, A.'
'Simonov, M.A.'
'Belov, N.'

_publ_section_title
;
 Kristallicheskaya struktura Cd-khlorapatita Cd5 (P O4)3 Cl
;
_journal_name_full 'Zhurnal Strukturnoi Khimii (Issue-No. from 1981)'
_journal_page_first 375
_journal_page_last 378
_journal_volume 17
_journal_year 1976
_chemical_formula_sum 'Cd5 Cl O12 P3'
_chemical_name_systematic 'Cd5 (P O4)3 Cl'
_space_group_IT_number 176
_symmetry_space_group_name_Hall '-P 6c'
_symmetry_space_group_name_H-M 'P 63/m'
_cell_angle_alpha 90
_cell_angle_beta 90
_cell_angle_gamma 120
_cell_formula_units_Z 2
_cell_length_a 9.625
_cell_length_b 9.625
_cell_length_c 6.504
_cell_volume 521.810
_citation_journal_id_ASTM ZSTKAI
_cod_data_source_file Ivanov_ZSTKAI_1976_760.cif
_cod_data_source_block Cd5Cl1O12P3
_cod_original_cell_volume 521.8103
_cod_original_formula_sum 'Cd5 Cl1 O12 P3'
_cod_database_code 1527576

loop_
_symmetry_equiv_pos_as_xyz
x,y,z
x-y,x,z+1/2
-y,x-y,z
-x,-y,z+1/2
-x+y,-x,z
y,-x+y,z+1/2
-x,-y,-z
-x+y,-x,-z-1/2
y,-x+y,-z
x,y,-z-1/2
x-y,x,-z
-y,x-y,-z-1/2

loop_
_atom_site_label
_atom_site_type_symbol
_atom_site_fract_x
_atom_site_fract_y
_atom_site_fract_z
_atom_site_occupancy
_atom_site_U_iso_or_equiv
O1 O-2 0.5016 0.3462 0.25 1 0.0
P1 P+5 0.3762 0.4035 0.25 1 0.0
O3 O-2 0.261 0.3438 0.0631 1 0.0
Cd2 Cd+2 0.3333 0.6666 -0.0044 1 0.0
Cd1 Cd+2 0.2537 -0.0141 0.25 1 0.0
Cl1 Cl-1 0 0 0.25 1 0.0
O2 O-2 0.4589 0.5882 0.25 1 0.0
